data_7238106
loop_
_publ_author_name
'Ghoshal, Debajyoti'
'Ghosh, Ananta Kumar'
'Ribas, Joan'
'Mostafa, Golam'
'Chaudhuri, Nirmalendu Ray'

_publ_section_title
;
 Synthesis, crystal structure and magnetic behavior of a croconato bridged
 Cu(ii) complex: effect of C--H&#x22EF;O interaction in controlling the
 coordination bond formation in organic--inorganic hybrid
;
_journal_issue 102
_journal_name_full CrystEngComm
_journal_page_first 616
_journal_paper_doi 10.1039/b511251f
_journal_volume 7
_journal_year 2005
_chemical_formula_moiety '2(C17 H10 Cu N2 O5), H2 O'
_chemical_formula_sum 'C34 H22 Cu2 N4 O11'
_chemical_formula_weight 789.64
_space_group_IT_number 15
_space_group_name_Hall '-C 2yc'
_space_group_name_H-M_alt 'C 1 2/c 1'
_symmetry_cell_setting monoclinic
_symmetry_Int_Tables_number 15
_symmetry_space_group_name_Hall '-C 2yc'
_symmetry_space_group_name_H-M 'C 1 2/c 1'
_atom_sites_solution_hydrogens geom
_atom_sites_solution_primary direct
_atom_sites_solution_secondary difmap
_audit_creation_method SHELXL-97
_cell_angle_alpha 90.00
_cell_angle_beta 116.787(3)
_cell_angle_gamma 90.00
_cell_formula_units_Z 4
_cell_length_a 33.839(5)
_cell_length_b 5.6356(9)
_cell_length_c 17.580(3)
_cell_measurement_reflns_used 9468
_cell_measurement_temperature 294(2)
_cell_measurement_theta_max 28.33
_cell_measurement_theta_min 1.35
_cell_volume 2992.8(8)
_computing_cell_refinement 'Bruker SMART'
_computing_data_collection 'Bruker SMART'
_computing_data_reduction 'Bruker SHELXTL'
_computing_molecular_graphics 'Ortep-3 for windows (Farrugia, 1997)'
_computing_publication_material 'Platon99 (Spek, 1999)'
_computing_structure_refinement 'SHELXL-97 (Sheldrick, 1997)'
_computing_structure_solution 'SHELXS-97 (Sheldrick, 1997)'
_diffrn_ambient_temperature 294(2)
_diffrn_measured_fraction_theta_full 0.966
_diffrn_measured_fraction_theta_max 0.966
_diffrn_measurement_device_type 'CCD area detector'
_diffrn_measurement_method 'phi and omega scans'
_diffrn_radiation_monochromator graphite
_diffrn_radiation_source 'fine-focus sealed tube'
_diffrn_radiation_type MoK\a
_diffrn_radiation_wavelength 0.71073
_diffrn_reflns_av_R_equivalents 0.0710
_diffrn_reflns_av_sigmaI/netI 0.1641
_diffrn_reflns_limit_h_max 44
_diffrn_reflns_limit_h_min -44
_diffrn_reflns_limit_k_max 7
_diffrn_reflns_limit_k_min -4
_diffrn_reflns_limit_l_max 23
_diffrn_reflns_limit_l_min -23
_diffrn_reflns_number 9468
_diffrn_reflns_theta_full 28.33
_diffrn_reflns_theta_max 28.33
_diffrn_reflns_theta_min 1.35
_diffrn_standards_decay_% 0
_exptl_absorpt_coefficient_mu 1.497
_exptl_absorpt_correction_T_max .96796
_exptl_absorpt_correction_T_min .85679
_exptl_absorpt_correction_type empirical
_exptl_absorpt_process_details
;
'XPREP' - A PROGRAM DATA PREPARATION & RECIPROCAL SPACE EXPLORATION,
Bruker Analytical X-ray Systems, 1997
;
_exptl_crystal_colour 'Deep Blue'
_exptl_crystal_density_diffrn 1.753
_exptl_crystal_density_method 'not measured'
_exptl_crystal_description 'Thin Plate'
_exptl_crystal_F_000 1600
_exptl_crystal_size_max .21
_exptl_crystal_size_mid .12
_exptl_crystal_size_min .05
_refine_diff_density_max 0.873
_refine_diff_density_min -0.723
_refine_diff_density_rms 0.128
_refine_ls_extinction_method none
_refine_ls_goodness_of_fit_ref 0.885
_refine_ls_hydrogen_treatment noref
_refine_ls_matrix_type full
_refine_ls_number_parameters 231
_refine_ls_number_reflns 3617
_refine_ls_number_restraints 0
_refine_ls_restrained_S_all 0.885
_refine_ls_R_factor_all 0.1282
_refine_ls_R_factor_gt 0.0563
_refine_ls_shift/su_max 0.000
_refine_ls_shift/su_mean 0.000
_refine_ls_structure_factor_coef Fsqd
_refine_ls_weighting_details 'calc w=1/[\s^2^(Fo^2^)+(0.0694P)^2^+0.0000P] where P=(Fo^2^+2Fc^2^)/3'
_refine_ls_weighting_scheme calc
_refine_ls_wR_factor_gt 0.1252
_refine_ls_wR_factor_ref 0.1396
_reflns_number_gt 1868
_reflns_number_total 3617
_reflns_threshold_expression >2sigma(I)
_cod_data_source_file b511251f.txt
_cod_data_source_block ind287
_cod_depositor_comments
;
The following automatic conversions were performed:

data item '_symmetry_cell_setting' value 'Monoclinic' was changed to
'monoclinic' in accordance with the
/home/saulius/struct/COD-crude-data/automatic-downloads/DataCite-retrospective/RSC/depositions/lib/dictionaries/cif_core.dic
dictionary named 'cif_core.dic' version 2.4.2 last updated on
2011-04-26.

Automatic conversion script
Id: cif_fix_values 6909 2019-04-08 15:41:33Z antanas 
;
_cod_original_sg_symbol_H-M 'C 2/c'
_cod_database_code 7238106

loop_
_symmetry_equiv_pos_as_xyz
'x, y, z'
'-x, y, -z+1/2'
'x+1/2, y+1/2, z'
'-x+1/2, y+1/2, -z+1/2'
'-x, -y, -z'
'x, -y, z-1/2'
'-x+1/2, -y+1/2, -z'
'x+1/2, -y+1/2, z-1/2'

loop_
_atom_site_label
_atom_site_type_symbol
_atom_site_fract_x
_atom_site_fract_y
_atom_site_fract_z
_atom_site_U_iso_or_equiv
_atom_site_adp_type
_atom_site_occupancy
_atom_site_symmetry_multiplicity
_atom_site_calc_flag
_atom_site_refinement_flags
Cu Cu 0.36472(2) 0.38837(11) 0.28057(4) 0.01725(19) Uani 1 1 d .
N1 N 0.32435(13) 0.3274(7) 0.3320(2) 0.0165(9) Uani 1 1 d .
N2 N 0.40865(13) 0.1351(8) 0.3468(2) 0.0205(10) Uani 1 1 d .
O1 O 0.39925(12) 0.4689(7) 0.2186(2) 0.0291(9) Uani 1 1 d .
O2 O 0.33582(11) 0.7029(6) 0.2391(2) 0.0183(8) Uani 1 1 d .
O3 O 0.31753(12) 1.1719(6) 0.1457(2) 0.0276(9) Uani 1 1 d .
O4 O 0.36354(15) 1.1415(8) 0.0376(3) 0.0494(12) Uani 1 1 d .
O5 O 0.42231(14) 0.7237(8) 0.0939(3) 0.0499(13) Uani 1 1 d .
C1 C 0.29738(16) 0.1420(9) 0.3134(3) 0.0175(11) Uani 1 1 d .
H1 H 0.2952 0.0398 0.2702 0.021 Uiso 1 1 calc R
C2 C 0.27254(16) 0.0955(10) 0.3557(3) 0.0223(12) Uani 1 1 d .
H2 H 0.2544 -0.0378 0.3412 0.027 Uiso 1 1 calc R
C3 C 0.27424(16) 0.2458(9) 0.4201(3) 0.0170(11) Uani 1 1 d .
C4 C 0.30141(17) 0.4415(9) 0.4369(3) 0.0230(13) Uani 1 1 d .
H4 H 0.3036 0.5497 0.4785 0.028 Uiso 1 1 calc R
C5 C 0.32539(17) 0.4766(10) 0.3919(3) 0.0252(13) Uani 1 1 d .
H5 H 0.3432 0.6109 0.4038 0.030 Uiso 1 1 calc R
C6 C 0.24898(17) 0.1862(9) 0.4673(3) 0.0204(12) Uani 1 1 d .
H6 H 0.2308 0.0532 0.4506 0.024 Uiso 1 1 calc R
C7 C 0.40781(16) 0.0105(10) 0.4118(3) 0.0213(12) Uani 1 1 d .
H7 H 0.3863 0.0492 0.4289 0.026 Uiso 1 1 calc R
C8 C 0.43646(16) -0.1676(10) 0.4539(3) 0.0243(13) Uani 1 1 d .
H8 H 0.4344 -0.2447 0.4987 0.029 Uiso 1 1 calc R
C9 C 0.46864(16) -0.2345(9) 0.4302(3) 0.0204(12) Uani 1 1 d .
C10 C 0.47095(18) -0.1038(10) 0.3654(3) 0.0302(13) Uani 1 1 d .
H10 H 0.4930 -0.1359 0.3489 0.036 Uiso 1 1 calc R
C11 C 0.44063(17) 0.0730(10) 0.3256(3) 0.0267(13) Uani 1 1 d .
H11 H 0.4424 0.1546 0.2812 0.032 Uiso 1 1 calc R
C12 C 0.49969(17) -0.4261(9) 0.4704(3) 0.0246(13) Uani 1 1 d .
H12 H 0.5215 -0.4477 0.4528 0.030 Uiso 1 1 calc R
C13 C 0.38356(16) 0.6585(9) 0.1771(3) 0.0186(12) Uani 1 1 d .
C14 C 0.35085(16) 0.7856(9) 0.1895(3) 0.0198(12) Uani 1 1 d .
C15 C 0.34031(16) 1.0057(10) 0.1419(3) 0.0191(11) Uani 1 1 d .
C16 C 0.36602(17) 0.9963(10) 0.0890(4) 0.0250(13) Uani 1 1 d .
C17 C 0.39494(18) 0.7819(10) 0.1169(3) 0.0240(13) Uani 1 1 d .
O1W O 0.5000 0.3756(18) 0.2500 0.157(5) Uani 1 2 d S
H1W H 0.4834 0.4640 0.2652 0.189 Uiso 1 1 d .

loop_
_atom_site_aniso_label
_atom_site_aniso_U_11
_atom_site_aniso_U_22
_atom_site_aniso_U_33
_atom_site_aniso_U_23
_atom_site_aniso_U_13
_atom_site_aniso_U_12
Cu 0.0224(3) 0.0178(3) 0.0170(3) 0.0062(3) 0.0138(3) 0.0056(3)
N1 0.023(2) 0.013(2) 0.015(2) 0.0045(18) 0.0102(19) 0.0055(18)
N2 0.024(2) 0.022(2) 0.017(2) 0.006(2) 0.0103(19) 0.003(2)
O1 0.036(2) 0.025(2) 0.036(2) 0.0198(19) 0.0252(19) 0.0153(18)
O2 0.029(2) 0.0118(17) 0.0225(19) 0.0045(16) 0.0189(17) 0.0048(16)
O3 0.033(2) 0.018(2) 0.038(2) 0.0055(18) 0.021(2) 0.0037(18)
O4 0.074(3) 0.052(3) 0.039(2) 0.030(2) 0.041(2) 0.027(3)
O5 0.066(3) 0.051(3) 0.060(3) 0.026(3) 0.053(3) 0.026(3)
C1 0.027(3) 0.014(3) 0.017(3) -0.002(2) 0.015(2) 0.002(2)
C2 0.025(3) 0.025(3) 0.019(3) -0.010(3) 0.013(2) -0.008(3)
C3 0.022(3) 0.016(3) 0.014(3) 0.004(2) 0.009(2) 0.001(2)
C4 0.036(3) 0.018(3) 0.025(3) -0.014(2) 0.022(3) -0.008(2)
C5 0.032(3) 0.025(3) 0.023(3) -0.010(3) 0.017(3) -0.008(3)
C6 0.025(3) 0.016(3) 0.027(3) 0.002(2) 0.018(3) -0.001(2)
C7 0.016(3) 0.030(3) 0.025(3) 0.010(3) 0.015(2) 0.005(2)
C8 0.023(3) 0.031(3) 0.019(3) 0.017(3) 0.009(2) 0.005(2)
C9 0.017(3) 0.022(3) 0.015(3) 0.004(2) 0.001(2) -0.004(2)
C10 0.036(3) 0.033(3) 0.027(3) 0.015(3) 0.018(3) 0.014(3)
C11 0.033(3) 0.026(3) 0.025(3) 0.006(3) 0.017(3) 0.012(3)
C12 0.029(3) 0.023(3) 0.027(3) 0.006(3) 0.017(3) 0.003(3)
C13 0.018(3) 0.020(3) 0.018(3) 0.006(2) 0.008(2) 0.004(2)
C14 0.022(3) 0.024(3) 0.018(3) -0.007(2) 0.013(2) 0.000(2)
C15 0.020(3) 0.026(3) 0.010(2) -0.005(2) 0.006(2) 0.000(3)
C16 0.027(3) 0.022(3) 0.029(3) 0.003(3) 0.016(3) -0.007(3)
C17 0.041(3) 0.024(3) 0.015(3) 0.001(2) 0.020(3) 0.004(3)
O1W 0.157(9) 0.111(8) 0.310(16) 0.000 0.199(11) 0.000

loop_
_atom_type_symbol
_atom_type_description
_atom_type_scat_dispersion_real
_atom_type_scat_dispersion_imag
_atom_type_scat_source
C C 0.0033 0.0016 'International Tables Vol C Tables 4.2.6.8 and 6.1.1.4'
H H 0.0000 0.0000 'International Tables Vol C Tables 4.2.6.8 and 6.1.1.4'
Cu Cu 0.3201 1.2651 'International Tables Vol C Tables 4.2.6.8 and 6.1.1.4'
N N 0.0061 0.0033 'International Tables Vol C Tables 4.2.6.8 and 6.1.1.4'
O O 0.0106 0.0060 'International Tables Vol C Tables 4.2.6.8 and 6.1.1.4'

loop_
_geom_angle_atom_site_label_1
_geom_angle_atom_site_label_2
_geom_angle_atom_site_label_3
_geom_angle
_geom_angle_site_symmetry_1
_geom_angle_site_symmetry_3
O1 Cu N1 173.36(16) . .
O1 Cu O2 84.76(14) . .
N1 Cu O2 89.75(14) . .
O1 Cu N2 90.91(15) . .
N1 Cu N2 95.42(16) . .
O2 Cu N2 162.60(16) . .
C1 N1 C5 117.5(4) . .
C1 N1 Cu 124.3(3) . .
C5 N1 Cu 118.2(3) . .
C11 N2 C7 115.3(4) . .
C11 N2 Cu 120.2(3) . .
C7 N2 Cu 124.5(3) . .
C13 O1 Cu 108.2(3) . .
C14 O2 Cu 107.0(3) . .
N1 C1 C2 122.4(4) . .
N1 C1 H1 118.8 . .
C2 C1 H1 118.8 . .
C1 C2 C3 120.8(5) . .
C1 C2 H2 119.6 . .
C3 C2 H2 119.6 . .
C4 C3 C2 116.0(4) . .
C4 C3 C6 124.2(4) . .
C2 C3 C6 119.8(4) . .
C3 C4 C5 120.0(5) . .
C3 C4 H4 120.0 . .
C5 C4 H4 120.0 . .
N1 C5 C4 123.3(5) . .
N1 C5 H5 118.4 . .
C4 C5 H5 118.4 . .
C6 C6 C3 123.1(6) 7_556 .
C6 C6 H6 118.5 7_556 .
C3 C6 H6 118.5 . .
N2 C7 C8 124.1(4) . .
N2 C7 H7 117.9 . .
C8 C7 H7 117.9 . .
C7 C8 C9 120.2(5) . .
C7 C8 H8 119.9 . .
C9 C8 H8 119.9 . .
C8 C9 C10 116.5(5) . .
C8 C9 C12 123.6(4) . .
C10 C9 C12 119.9(5) . .
C11 C10 C9 119.8(5) . .
C11 C10 H10 120.1 . .
C9 C10 H10 120.1 . .
N2 C11 C10 124.0(5) . .
N2 C11 H11 118.0 . .
C10 C11 H11 118.0 . .
C12 C12 C9 127.1(6) 5_646 .
C12 C12 H12 116.5 5_646 .
C9 C12 H12 116.5 . .
O1 C13 C14 119.5(4) . .
O1 C13 C17 129.9(4) . .
C14 C13 C17 110.6(4) . .
O2 C14 C13 119.9(5) . .
O2 C14 C15 129.5(4) . .
C13 C14 C15 110.5(4) . .
O3 C15 C14 128.0(4) . .
O3 C15 C16 126.7(5) . .
C14 C15 C16 105.2(4) . .
O4 C16 C17 128.0(5) . .
O4 C16 C15 124.7(5) . .
C17 C16 C15 107.2(4) . .
O5 C17 C13 127.3(5) . .
O5 C17 C16 126.6(5) . .
C13 C17 C16 106.0(4) . .
H1W O1W H1W 111.0 . 2_655

loop_
_geom_bond_atom_site_label_1
_geom_bond_atom_site_label_2
_geom_bond_distance
_geom_bond_site_symmetry_2
Cu O1 1.976(3) .
Cu N1 1.979(4) .
Cu O2 1.997(3) .
Cu N2 2.011(4) .
N1 C1 1.328(6) .
N1 C5 1.334(6) .
N2 C11 1.341(6) .
N2 C7 1.352(6) .
O1 C13 1.267(6) .
O2 C14 1.278(5) .
O3 C15 1.234(6) .
O4 C16 1.194(6) .
O5 C17 1.211(6) .
C1 C2 1.375(6) .
C1 H1 0.9300 .
C2 C3 1.395(6) .
C2 H2 0.9300 .
C3 C4 1.380(7) .
C3 C6 1.472(6) .
C4 C5 1.379(6) .
C4 H4 0.9300 .
C5 H5 0.9300 .
C6 C6 1.332(9) 7_556
C6 H6 0.9300 .
C7 C8 1.360(7) .
C7 H7 0.9300 .
C8 C9 1.381(6) .
C8 H8 0.9300 .
C9 C10 1.389(7) .
C9 C12 1.449(7) .
C10 C11 1.374(7) .
C10 H10 0.9300 .
C11 H11 0.9300 .
C12 C12 1.324(9) 5_646
C12 H12 0.9300 .
C13 C14 1.415(6) .
C13 C17 1.456(6) .
C14 C15 1.448(7) .
C15 C16 1.533(7) .
C16 C17 1.492(7) .
O1W H1W 0.880 .
